data_7025941
loop_
_publ_author_name
'Romero-Fern\'andez, Javier'
'Carrillo-Hermosilla, Fernando'
'Anti\~nolo, Antonio'
'Alonso-Moreno, Carlos'
'Rodr\'iguez, Ana M'
'L\'opez-Solera, Isabel'
'Otero, Antonio'

_publ_section_title
;
 Oxo- and imido-alkoxide vanadium complexes as precatalysts for the
 guanylation of aromatic amines.
;
_journal_issue 28
_journal_name_full 'Dalton transactions (Cambridge, England : 2003)'
_journal_page_first 6419
_journal_page_last 6425
_journal_paper_doi 10.1039/c0dt00064g
_journal_volume 39
_journal_year 2010
_chemical_formula_moiety 'C26 H40 Cl4 N2 O2 V2'
_chemical_formula_sum 'C26 H40 Cl4 N2 O2 V2'
_chemical_formula_weight 656.28
_chemical_name_systematic
;
?
;
_space_group_IT_number 2
_symmetry_cell_setting triclinic
_symmetry_space_group_name_Hall '-P 1'
_symmetry_space_group_name_H-M 'P -1'
_atom_sites_solution_hydrogens geom
_atom_sites_solution_primary direct
_atom_sites_solution_secondary difmap
_audit_creation_method SHELXL-97
_cell_angle_alpha 90.144(6)
_cell_angle_beta 91.537(6)
_cell_angle_gamma 115.928(5)
_cell_formula_units_Z 2
_cell_length_a 8.7453(19)
_cell_length_b 9.890(2)
_cell_length_c 21.010(5)
_cell_measurement_temperature 180(2)
_cell_volume 1633.5(6)
_computing_cell_refinement 'Bruker SAINT'
_computing_data_collection 'Bruker APEX'
_computing_data_reduction 'Bruker SAINT'
_computing_molecular_graphics 'Bruker SHELXTL'
_computing_publication_material 'Bruker SHELXTL'
_computing_structure_refinement 'SHELXL-97 (Sheldrick, 1997)'
_computing_structure_solution 'SHELXS-97 (Sheldrick, 1990)'
_diffrn_ambient_temperature 180(2)
_diffrn_measured_fraction_theta_full 0.986
_diffrn_measured_fraction_theta_max 0.986
_diffrn_measurement_device_type 'CCD area detector'
_diffrn_measurement_method 'omega and phi scans'
_diffrn_radiation_monochromator graphite
_diffrn_radiation_source 'fine-focus sealed tube'
_diffrn_radiation_type MoK\a
_diffrn_radiation_wavelength 0.71073
_diffrn_reflns_av_R_equivalents 0.0618
_diffrn_reflns_av_sigmaI/netI 0.0805
_diffrn_reflns_limit_h_max 10
_diffrn_reflns_limit_h_min -10
_diffrn_reflns_limit_k_max 11
_diffrn_reflns_limit_k_min -12
_diffrn_reflns_limit_l_max 25
_diffrn_reflns_limit_l_min -26
_diffrn_reflns_number 19261
_diffrn_reflns_theta_full 26.43
_diffrn_reflns_theta_max 26.43
_diffrn_reflns_theta_min 1.94
_exptl_absorpt_coefficient_mu 0.923
_exptl_absorpt_correction_T_max 0.8369
_exptl_absorpt_correction_T_min 0.7205
_exptl_absorpt_correction_type multi-scan
_exptl_absorpt_process_details SADABS
_exptl_crystal_colour red
_exptl_crystal_density_diffrn 1.334
_exptl_crystal_density_method 'not measured'
_exptl_crystal_description block
_exptl_crystal_F_000 680
_exptl_crystal_size_max 0.38
_exptl_crystal_size_mid 0.24
_exptl_crystal_size_min 0.20
_refine_diff_density_max 0.520
_refine_diff_density_min -0.619
_refine_diff_density_rms 0.156
_refine_ls_extinction_method none
_refine_ls_goodness_of_fit_ref 1.006
_refine_ls_hydrogen_treatment constr
_refine_ls_matrix_type full
_refine_ls_number_parameters 335
_refine_ls_number_reflns 6624
_refine_ls_number_restraints 0
_refine_ls_restrained_S_all 1.006
_refine_ls_R_factor_all 0.1281
_refine_ls_R_factor_gt 0.0661
_refine_ls_shift/su_max 0.028
_refine_ls_shift/su_mean 0.003
_refine_ls_structure_factor_coef Fsqd
_refine_ls_weighting_details 'calc w=1/[\s^2^(Fo^2^)+(0.1284P)^2^+0.0000P] where P=(Fo^2^+2Fc^2^)/3'
_refine_ls_weighting_scheme calc
_refine_ls_wR_factor_gt 0.1870
_refine_ls_wR_factor_ref 0.2349
_reflns_number_gt 3578
_reflns_number_total 6624
_reflns_threshold_expression >2sigma(I)
_cod_data_source_file c0dt00064g.txt
_cod_data_source_block 7
_cod_original_cell_volume 1633.4(6)
_cod_original_sg_symbol_H-M P-1
_cod_database_code 7025941

loop_
_symmetry_equiv_pos_as_xyz
'x, y, z'
'-x, -y, -z'

loop_
_atom_site_label
_atom_site_type_symbol
_atom_site_fract_x
_atom_site_fract_y
_atom_site_fract_z
_atom_site_U_iso_or_equiv
_atom_site_adp_type
_atom_site_occupancy
_atom_site_symmetry_multiplicity
_atom_site_calc_flag
_atom_site_refinement_flags
_atom_site_disorder_assembly
_atom_site_disorder_group
V1 V 0.47392(10) 0.55372(9) 0.07070(4) 0.0536(3) Uani 1 1 d . . .
Cl1 Cl 0.68984(18) 0.77725(17) 0.08151(9) 0.0837(5) Uani 1 1 d . . .
Cl2 Cl 0.4983(2) 0.3881(2) 0.13402(10) 0.1067(7) Uani 1 1 d . . .
O1 O 0.3636(4) 0.5004(5) -0.00647(17) 0.0731(11) Uani 1 1 d . . .
N1 N 0.3290(5) 0.5850(4) 0.10842(17) 0.0479(9) Uani 1 1 d . . .
C1 C 0.2047(6) 0.6126(6) 0.1371(2) 0.0513(12) Uani 1 1 d . . .
C2 C 0.0852(6) 0.4983(6) 0.1749(2) 0.0582(13) Uani 1 1 d . B .
C3 C -0.0328(8) 0.5332(8) 0.2041(3) 0.0793(18) Uani 1 1 d . . .
H3 H -0.1167 0.4595 0.2292 0.095 Uiso 1 1 calc R . .
C4 C -0.0322(8) 0.6715(9) 0.1979(3) 0.087(2) Uani 1 1 d . . .
H4 H -0.1106 0.6940 0.2208 0.104 Uiso 1 1 calc R . .
C5 C 0.0779(8) 0.7756(7) 0.1597(3) 0.0736(16) Uani 1 1 d . . .
H5 H 0.0712 0.8684 0.1547 0.088 Uiso 1 1 calc R . .
C6 C 0.2011(6) 0.7522(6) 0.1274(2) 0.0538(12) Uani 1 1 d . D .
C7 C 0.0864(8) 0.3467(7) 0.1824(3) 0.0798(18) Uani 1 1 d . . .
H7 H 0.1744 0.3409 0.1546 0.096 Uiso 1 1 calc R A 1
C8 C -0.104(2) 0.2199(19) 0.1582(8) 0.116(5) Uiso 0.50 1 d P B 1
H8A H -0.1177 0.2280 0.1122 0.175 Uiso 0.50 1 calc PR B 1
H8B H -0.1911 0.2372 0.1802 0.175 Uiso 0.50 1 calc PR B 1
H8C H -0.1150 0.1192 0.1680 0.175 Uiso 0.50 1 calc PR B 1
C9 C 0.122(2) 0.320(2) 0.2486(8) 0.110(6) Uiso 0.50 1 d P B 1
H9A H 0.1304 0.2249 0.2511 0.165 Uiso 0.50 1 calc PR B 1
H9B H 0.0296 0.3160 0.2752 0.165 Uiso 0.50 1 calc PR B 1
H9C H 0.2294 0.4025 0.2637 0.165 Uiso 0.50 1 calc PR B 1
C8A C 0.014(2) 0.245(2) 0.1314(8) 0.119(5) Uiso 0.50 1 d P B 2
H8A1 H 0.0217 0.1510 0.1408 0.178 Uiso 0.50 1 calc PR B 2
H8A2 H 0.0760 0.2882 0.0926 0.178 Uiso 0.50 1 calc PR B 2
H8A3 H -0.1054 0.2244 0.1250 0.178 Uiso 0.50 1 calc PR B 2
C9A C 0.034(2) 0.272(2) 0.2470(8) 0.110(6) Uiso 0.50 1 d P B 2
H9A1 H -0.0907 0.2214 0.2484 0.165 Uiso 0.50 1 calc PR B 2
H9A2 H 0.0793 0.3481 0.2810 0.165 Uiso 0.50 1 calc PR B 2
H9A3 H 0.0787 0.1974 0.2528 0.165 Uiso 0.50 1 calc PR B 2
C10 C 0.3220(8) 0.8696(6) 0.0845(3) 0.0705(16) Uani 1 1 d . . .
H10 H 0.3712 0.8179 0.0564 0.085 Uiso 1 1 calc R C 1
C11 C 0.243(2) 0.9425(19) 0.0423(8) 0.090(5) Uiso 0.50 1 d P D 1
H11A H 0.1813 0.9843 0.0679 0.135 Uiso 0.50 1 calc PR D 1
H11B H 0.1634 0.8680 0.0118 0.135 Uiso 0.50 1 calc PR D 1
H11C H 0.3317 1.0235 0.0190 0.135 Uiso 0.50 1 calc PR D 1
C12 C 0.4746(18) 0.9953(15) 0.1230(6) 0.072(3) Uiso 0.50 1 d P D 1
H12A H 0.5477 1.0716 0.0936 0.109 Uiso 0.50 1 calc PR D 1
H12B H 0.5408 0.9504 0.1452 0.109 Uiso 0.50 1 calc PR D 1
H12C H 0.4306 1.0422 0.1541 0.109 Uiso 0.50 1 calc PR D 1
C11A C 0.213(3) 0.885(2) 0.0257(10) 0.119(7) Uiso 0.50 1 d P D 2
H11D H 0.1128 0.8933 0.0412 0.178 Uiso 0.50 1 calc PR D 2
H11E H 0.1773 0.7965 -0.0023 0.178 Uiso 0.50 1 calc PR D 2
H11F H 0.2828 0.9756 0.0020 0.178 Uiso 0.50 1 calc PR D 2
C12A C 0.411(2) 1.012(2) 0.1170(8) 0.109(6) Uiso 0.50 1 d P D 2
H12D H 0.3285 1.0472 0.1312 0.163 Uiso 0.50 1 calc PR D 2
H12E H 0.4899 1.0848 0.0881 0.163 Uiso 0.50 1 calc PR D 2
H12F H 0.4741 0.9998 0.1541 0.163 Uiso 0.50 1 calc PR D 2
C13 C 0.2018(7) 0.4924(9) -0.0261(3) 0.101(2) Uani 1 1 d . . .
H13A H 0.1269 0.3902 -0.0412 0.151 Uiso 1 1 calc R . .
H13B H 0.2171 0.5633 -0.0606 0.151 Uiso 1 1 calc R . .
H13C H 0.1506 0.5184 0.0100 0.151 Uiso 1 1 calc R . .
V2 V 0.96952(10) 0.06503(9) 0.43212(4) 0.0529(3) Uani 1 1 d . . .
Cl3 Cl 1.0076(2) -0.0810(2) 0.36194(10) 0.0959(6) Uani 1 1 d . . .
Cl4 Cl 1.1737(2) 0.29555(18) 0.43343(9) 0.0931(6) Uani 1 1 d . . .
O2 O 1.1428(4) 0.0141(5) 0.49566(17) 0.0727(11) Uani 1 1 d . . .
N2 N 0.8173(5) 0.0899(4) 0.39415(18) 0.0493(9) Uani 1 1 d . . .
C14 C 0.6837(6) 0.1031(6) 0.3620(2) 0.0524(12) Uani 1 1 d . . .
C15 C 0.5595(6) -0.0203(6) 0.3302(2) 0.0598(13) Uani 1 1 d . F .
C16 C 0.4322(8) 0.0002(9) 0.2974(3) 0.0855(19) Uani 1 1 d . . .
H16 H 0.3434 -0.0827 0.2759 0.103 Uiso 1 1 calc R . .
C17 C 0.4332(10) 0.1397(11) 0.2956(3) 0.104(3) Uani 1 1 d . . .
H17 H 0.3485 0.1531 0.2709 0.125 Uiso 1 1 calc R . .
C18 C 0.5527(10) 0.2577(9) 0.3286(3) 0.090(2) Uani 1 1 d . . .
H18 H 0.5481 0.3519 0.3274 0.108 Uiso 1 1 calc R . .
C19 C 0.6803(7) 0.2456(7) 0.3636(3) 0.0671(15) Uani 1 1 d . H .
C20 C 0.5577(7) -0.1747(7) 0.3314(3) 0.0750(16) Uani 1 1 d . . .
H20 H 0.6421 -0.1797 0.3632 0.090 Uiso 1 1 calc R E 1
C21 C 0.370(2) -0.291(2) 0.3455(9) 0.096(6) Uiso 0.50 1 d P F 1
H21A H 0.2936 -0.2915 0.3105 0.144 Uiso 0.50 1 calc PR F 1
H21B H 0.3351 -0.2629 0.3853 0.144 Uiso 0.50 1 calc PR F 1
H21C H 0.3649 -0.3919 0.3494 0.144 Uiso 0.50 1 calc PR F 1
C22 C 0.564(3) -0.241(2) 0.2698(9) 0.100(6) Uiso 0.50 1 d P F 1
H22A H 0.4488 -0.2927 0.2509 0.149 Uiso 0.50 1 calc PR F 1
H22B H 0.6111 -0.3141 0.2759 0.149 Uiso 0.50 1 calc PR F 1
H22C H 0.6362 -0.1621 0.2413 0.149 Uiso 0.50 1 calc PR F 1
C21A C 0.413(2) -0.303(2) 0.3615(9) 0.104(6) Uiso 0.50 1 d P F 2
H21D H 0.3422 -0.3744 0.3284 0.156 Uiso 0.50 1 calc PR F 2
H21E H 0.3436 -0.2636 0.3843 0.156 Uiso 0.50 1 calc PR F 2
H21F H 0.4575 -0.3530 0.3916 0.156 Uiso 0.50 1 calc PR F 2
C22A C 0.618(2) -0.201(2) 0.2660(8) 0.083(5) Uiso 0.50 1 d P F 2
H22D H 0.6069 -0.3040 0.2634 0.124 Uiso 0.50 1 calc PR F 2
H22E H 0.7370 -0.1295 0.2610 0.124 Uiso 0.50 1 calc PR F 2
H22F H 0.5475 -0.1868 0.2320 0.124 Uiso 0.50 1 calc PR F 2
C23 C 0.8081(9) 0.3735(6) 0.4040(3) 0.0806(18) Uani 1 1 d . . .
H23 H 0.9228 0.3773 0.3974 0.097 Uiso 1 1 calc R G 1
C24 C 0.812(2) 0.5258(18) 0.3791(8) 0.099(5) Uiso 0.50 1 d P H 1
H24A H 0.8884 0.6093 0.4068 0.149 Uiso 0.50 1 calc PR H 1
H24B H 0.6970 0.5196 0.3797 0.149 Uiso 0.50 1 calc PR H 1
H24C H 0.8527 0.5428 0.3355 0.149 Uiso 0.50 1 calc PR H 1
C25 C 0.7720(15) 0.3487(14) 0.4730(6) 0.066(3) Uiso 0.50 1 d P H 1
H25A H 0.8704 0.4192 0.4984 0.099 Uiso 0.50 1 calc PR H 1
H25B H 0.7494 0.2453 0.4836 0.099 Uiso 0.50 1 calc PR H 1
H25C H 0.6722 0.3652 0.4825 0.099 Uiso 0.50 1 calc PR H 1
C24A C 0.894(2) 0.527(2) 0.3784(9) 0.109(5) Uiso 0.50 1 d P H 2
H24D H 0.9872 0.5343 0.3516 0.163 Uiso 0.50 1 calc PR H 2
H24E H 0.9399 0.6001 0.4137 0.163 Uiso 0.50 1 calc PR H 2
H24F H 0.8121 0.5489 0.3529 0.163 Uiso 0.50 1 calc PR H 2
C25A C 0.721(3) 0.394(3) 0.4609(10) 0.143(8) Uiso 0.50 1 d P H 2
H25D H 0.8070 0.4550 0.4932 0.214 Uiso 0.50 1 calc PR H 2
H25E H 0.6492 0.2955 0.4785 0.214 Uiso 0.50 1 calc PR H 2
H25F H 0.6513 0.4447 0.4484 0.214 Uiso 0.50 1 calc PR H 2
C26 C 1.3124(7) 0.0447(9) 0.4792(3) 0.107(3) Uani 1 1 d . . .
H26A H 1.3683 0.0181 0.5148 0.160 Uiso 1 1 calc R . .
H26B H 1.3763 0.1519 0.4703 0.160 Uiso 1 1 calc R . .
H26C H 1.3088 -0.0149 0.4414 0.160 Uiso 1 1 calc R . .

loop_
_atom_site_aniso_label
_atom_site_aniso_U_11
_atom_site_aniso_U_22
_atom_site_aniso_U_33
_atom_site_aniso_U_23
_atom_site_aniso_U_13
_atom_site_aniso_U_12
V1 0.0495(5) 0.0568(6) 0.0620(6) -0.0026(4) 0.0084(4) 0.0297(4)
Cl1 0.0611(9) 0.0669(9) 0.1185(13) 0.0019(9) 0.0129(8) 0.0233(7)
Cl2 0.1047(13) 0.0986(13) 0.1481(17) 0.0390(12) 0.0327(12) 0.0716(11)
O1 0.053(2) 0.114(3) 0.070(2) -0.025(2) -0.0040(17) 0.054(2)
N1 0.053(2) 0.046(2) 0.051(2) 0.0014(18) 0.0104(17) 0.0274(18)
C1 0.049(3) 0.059(3) 0.051(3) -0.001(2) 0.002(2) 0.029(2)
C2 0.056(3) 0.069(3) 0.054(3) 0.007(3) 0.012(2) 0.031(3)
C3 0.069(4) 0.104(5) 0.073(4) 0.016(4) 0.026(3) 0.044(4)
C4 0.090(4) 0.134(6) 0.072(4) 0.006(4) 0.026(3) 0.081(5)
C5 0.084(4) 0.086(4) 0.077(4) 0.002(3) 0.010(3) 0.062(4)
C6 0.063(3) 0.055(3) 0.055(3) -0.003(2) 0.005(2) 0.036(3)
C7 0.087(4) 0.076(4) 0.079(4) 0.025(3) 0.037(3) 0.036(3)
C10 0.097(4) 0.049(3) 0.077(4) 0.007(3) 0.014(3) 0.043(3)
C13 0.062(4) 0.177(8) 0.084(4) -0.034(5) -0.010(3) 0.072(5)
V2 0.0455(5) 0.0503(5) 0.0620(6) 0.0057(4) 0.0007(4) 0.0200(4)
Cl3 0.0829(11) 0.0913(12) 0.1288(15) -0.0222(10) -0.0030(10) 0.0528(10)
Cl4 0.0660(9) 0.0598(9) 0.1336(15) 0.0050(9) -0.0146(9) 0.0100(7)
O2 0.0444(19) 0.110(3) 0.071(2) 0.030(2) 0.0110(17) 0.039(2)
N2 0.055(2) 0.041(2) 0.050(2) 0.0012(17) 0.0005(18) 0.0194(18)
C14 0.059(3) 0.065(3) 0.042(3) 0.004(2) 0.004(2) 0.035(3)
C15 0.055(3) 0.070(4) 0.058(3) -0.004(3) 0.002(2) 0.032(3)
C16 0.075(4) 0.121(6) 0.074(4) -0.020(4) -0.023(3) 0.057(4)
C17 0.098(5) 0.170(8) 0.085(5) -0.004(5) -0.020(4) 0.097(6)
C18 0.114(6) 0.111(6) 0.085(5) 0.003(4) -0.003(4) 0.087(5)
C19 0.085(4) 0.073(4) 0.065(3) 0.010(3) 0.015(3) 0.054(3)
C20 0.067(4) 0.071(4) 0.078(4) -0.021(3) -0.017(3) 0.024(3)
C23 0.100(5) 0.045(3) 0.098(5) 0.003(3) 0.012(4) 0.032(3)
C26 0.053(3) 0.178(8) 0.105(5) 0.060(5) 0.027(3) 0.064(4)

loop_
_atom_type_symbol
_atom_type_description
_atom_type_scat_dispersion_real
_atom_type_scat_dispersion_imag
_atom_type_scat_source
C C 0.0033 0.0016 'International Tables Vol C Tables 4.2.6.8 and 6.1.1.4'
H H 0.0000 0.0000 'International Tables Vol C Tables 4.2.6.8 and 6.1.1.4'
N N 0.0061 0.0033 'International Tables Vol C Tables 4.2.6.8 and 6.1.1.4'
Cl Cl 0.1484 0.1585 'International Tables Vol C Tables 4.2.6.8 and 6.1.1.4'
V V 0.3005 0.5294 'International Tables Vol C Tables 4.2.6.8 and 6.1.1.4'
O O 0.0106 0.0060 'International Tables Vol C Tables 4.2.6.8 and 6.1.1.4'

loop_
_geom_angle_atom_site_label_1
_geom_angle_atom_site_label_2
_geom_angle_atom_site_label_3
_geom_angle
_geom_angle_site_symmetry_1
_geom_angle_site_symmetry_3
N1 V1 O1 98.02(17) . .
N1 V1 Cl2 99.80(14) . .
O1 V1 Cl2 121.85(15) . .
N1 V1 Cl1 99.47(14) . .
O1 V1 Cl1 118.26(15) . .
Cl2 V1 Cl1 112.54(8) . .
N1 V1 O1 170.29(17) . 2_665
O1 V1 O1 72.29(15) . 2_665
Cl2 V1 O1 85.21(12) . 2_665
Cl1 V1 O1 86.10(12) . 2_665
C13 O1 V1 129.2(3) . .
C13 O1 V1 123.1(3) . 2_665
V1 O1 V1 107.71(15) . 2_665
C1 N1 V1 177.1(3) . .
N1 C1 C6 118.9(4) . .
N1 C1 C2 118.4(4) . .
C6 C1 C2 122.7(4) . .
C3 C2 C1 116.1(5) . .
C3 C2 C7 121.9(5) . .
C1 C2 C7 122.0(4) . .
C4 C3 C2 121.8(5) . .
C5 C4 C3 120.9(5) . .
C4 C5 C6 122.2(6) . .
C5 C6 C1 116.1(5) . .
C5 C6 C10 121.4(5) . .
C1 C6 C10 122.5(4) . .
C8A C7 C9 130.2(11) . .
C8A C7 C2 115.9(9) . .
C9 C7 C2 111.8(9) . .
C8A C7 C9A 112.3(11) . .
C9 C7 C9A 27.2(9) . .
C2 C7 C9A 116.4(8) . .
C8A C7 C8 42.0(8) . .
C9 C7 C8 110.5(10) . .
C2 C7 C8 106.4(8) . .
C9A C7 C8 83.8(10) . .
C12A C10 C11 87.7(10) . .
C12A C10 C6 111.6(8) . .
C11 C10 C6 114.9(8) . .
C12A C10 C12 24.7(8) . .
C11 C10 C12 108.6(9) . .
C6 C10 C12 112.0(6) . .
C12A C10 C11A 110.2(11) . .
C11 C10 C11A 22.7(10) . .
C6 C10 C11A 107.5(9) . .
C12 C10 C11A 129.3(10) . .
N2 V2 O2 98.00(17) . 2_756
N2 V2 Cl3 98.72(14) . .
O2 V2 Cl3 119.99(15) 2_756 .
N2 V2 Cl4 100.54(14) . .
O2 V2 Cl4 119.90(15) 2_756 .
Cl3 V2 Cl4 112.78(8) . .
N2 V2 O2 170.40(16) . .
O2 V2 O2 72.41(15) 2_756 .
Cl3 V2 O2 85.93(12) . .
Cl4 V2 O2 85.22(12) . .
C26 O2 V2 129.5(3) . 2_756
C26 O2 V2 122.9(3) . .
V2 O2 V2 107.59(15) 2_756 .
C14 N2 V2 177.1(4) . .
C15 C14 N2 119.8(4) . .
C15 C14 C19 122.4(5) . .
N2 C14 C19 117.8(5) . .
C16 C15 C14 117.5(5) . .
C16 C15 C20 120.0(5) . .
C14 C15 C20 122.5(5) . .
C17 C16 C15 120.5(6) . .
C18 C17 C16 121.0(6) . .
C17 C18 C19 121.9(6) . .
C18 C19 C14 116.5(6) . .
C18 C19 C23 122.6(6) . .
C14 C19 C23 120.8(5) . .
C22 C20 C21A 101.5(11) . .
C22 C20 C15 116.8(9) . .
C21A C20 C15 119.2(9) . .
C22 C20 C22A 17.9(11) . .
C21A C20 C22A 118.9(11) . .
C15 C20 C22A 107.4(8) . .
C22 C20 C21 95.4(11) . .
C21A C20 C21 20.1(10) . .
C15 C20 C21 106.8(8) . .
C22A C20 C21 113.2(11) . .
C24A C23 C25A 103.3(12) . .
C24A C23 C25 121.1(9) . .
C25A C23 C25 30.8(9) . .
C24A C23 C19 120.8(9) . .
C25A C23 C19 108.7(10) . .
C25 C23 C19 111.4(7) . .
C24A C23 C24 26.7(8) . .
C25A C23 C24 86.7(11) . .
C25 C23 C24 113.4(9) . .
C19 C23 C24 108.4(8) . .

loop_
_geom_bond_atom_site_label_1
_geom_bond_atom_site_label_2
_geom_bond_distance
_geom_bond_site_symmetry_2
V1 N1 1.651(4) .
V1 O1 1.818(4) .
V1 Cl2 2.191(2) .
V1 Cl1 2.1974(17) .
V1 O1 2.212(3) 2_665
O1 C13 1.432(6) .
O1 V1 2.212(3) 2_665
N1 C1 1.383(6) .
C1 C6 1.409(7) .
C1 C2 1.421(7) .
C2 C3 1.380(7) .
C2 C7 1.512(8) .
C3 C4 1.373(9) .
C4 C5 1.344(9) .
C5 C6 1.391(7) .
C6 C10 1.504(7) .
C7 C8A 1.402(17) .
C7 C9 1.465(18) .
C7 C9A 1.530(18) .
C7 C8 1.650(17) .
C10 C12A 1.433(18) .
C10 C11 1.481(17) .
C10 C12 1.570(14) .
C10 C11A 1.59(2) .
V2 N2 1.643(4) .
V2 O2 1.815(3) 2_756
V2 Cl3 2.1927(19) .
V2 Cl4 2.1963(17) .
V2 O2 2.212(3) .
O2 C26 1.431(6) .
O2 V2 1.815(3) 2_756
N2 C14 1.389(6) .
C14 C15 1.383(7) .
C14 C19 1.423(7) .
C15 C16 1.383(7) .
C15 C20 1.520(8) .
C16 C17 1.377(10) .
C17 C18 1.351(10) .
C18 C19 1.369(8) .
C19 C23 1.509(9) .
C20 C22 1.46(2) .
C20 C21A 1.501(19) .
C20 C22A 1.546(18) .
C20 C21 1.575(19) .
C23 C24A 1.481(18) .
C23 C25A 1.49(2) .
C23 C25 1.491(13) .
C23 C24 1.583(17) .
